data_7213443
loop_
_publ_author_name
'Bickley, Jamie F.'
'Gillmore, Adam T.'
'Roberts, Stanley M.'
'Skidmore, John'
'Steiner, Alexander'

_publ_section_title
;
 Synthesis and reactions of some optically active epoxides formally
 derived from tertiary allylic alcohols
;
_journal_issue 9
_journal_name_full 'Journal of the Chemical Society, Perkin Transactions 1'
_journal_page_first 1109
_journal_paper_doi 10.1039/b008275i
_journal_year 2001
_chemical_formula_sum 'C19 H22 O2'
_chemical_formula_weight 282.41
_chemical_name_systematic
; 
? 
;
_space_group_IT_number 146
_symmetry_cell_setting trigonal
_symmetry_space_group_name_Hall 'R 3'
_symmetry_space_group_name_H-M 'R 3 :H'
_atom_sites_solution_hydrogens geom
_atom_sites_solution_primary direct
_atom_sites_solution_secondary difmap
_audit_creation_method SHELXL-97
_cell_angle_alpha 90.00
_cell_angle_beta 90.00
_cell_angle_gamma 120.00
_cell_formula_units_Z 9
_cell_length_a 18.759(2)
_cell_length_b 18.759(2)
_cell_length_c 12.2520(16)
_cell_measurement_temperature 213(2)
_cell_volume 3733.9(7)
_computing_data_collection 'IPDS (STOE, 1997)'
_computing_data_reduction 'X-RED (STOE, 1996)'
_computing_structure_refinement 'SHELXL-97 (Sheldrick, 1997)'
_computing_structure_solution 'SHELXS-97 (Sheldrick, 1990)'
_diffrn_ambient_temperature 213(2)
_diffrn_detector_area_resol_mean 6.67
_diffrn_measured_fraction_theta_full 0.332
_diffrn_measured_fraction_theta_max 0.332
_diffrn_measurement_device_type 'Stoe IPDS'
_diffrn_measurement_method 'Image plate'
_diffrn_radiation_monochromator graphite
_diffrn_radiation_source 'fine-focus sealed tube'
_diffrn_radiation_type MoK\a
_diffrn_radiation_wavelength 0.71073
_diffrn_reflns_av_R_equivalents 0.0523
_diffrn_reflns_av_sigmaI/netI 0.0403
_diffrn_reflns_limit_h_max 18
_diffrn_reflns_limit_h_min -20
_diffrn_reflns_limit_k_max 20
_diffrn_reflns_limit_k_min -20
_diffrn_reflns_limit_l_max 13
_diffrn_reflns_limit_l_min -13
_diffrn_reflns_number 6683
_diffrn_reflns_theta_full 22.49
_diffrn_reflns_theta_max 22.49
_diffrn_reflns_theta_min 2.17
_exptl_absorpt_coefficient_mu 0.039
_exptl_absorpt_correction_type none
_exptl_crystal_colour Colourless
_exptl_crystal_density_diffrn 1.130
_exptl_crystal_density_method 'not measured'
_exptl_crystal_description needle
_exptl_crystal_F_000 1368
_exptl_crystal_size_max 0.5
_exptl_crystal_size_mid 0.2
_exptl_crystal_size_min 0.15
_refine_diff_density_max 0.117
_refine_diff_density_min -0.153
_refine_diff_density_rms 0.034
_refine_ls_abs_structure_details 'Flack H D (1983), Acta Cryst. A39, 876-881'
_refine_ls_abs_structure_Flack -0.3(13)
_refine_ls_extinction_method none
_refine_ls_goodness_of_fit_ref 1.037
_refine_ls_hydrogen_treatment mixed
_refine_ls_matrix_type full
_refine_ls_number_parameters 278
_refine_ls_number_reflns 2168
_refine_ls_number_restraints 1
_refine_ls_restrained_S_all 1.037
_refine_ls_R_factor_all 0.0364
_refine_ls_R_factor_gt 0.0336
_refine_ls_shift/su_max 0.001
_refine_ls_shift/su_mean 0.000
_refine_ls_structure_factor_coef Fsqd
_refine_ls_weighting_details 'w=1/[\s^2^(Fo^2^)+(0.0585P)^2^+0.0000P] where P=(Fo^2^+2Fc^2^)/3'
_refine_ls_weighting_scheme calc
_refine_ls_wR_factor_gt 0.0796
_refine_ls_wR_factor_ref 0.0806
_reflns_number_gt 2041
_reflns_number_total 2168
_reflns_threshold_expression >2sigma(I)
_cod_data_source_file b008275isup1.cif
_cod_data_source_block atg209
_cod_depositor_comments
;
The following automatic conversions were performed:

'_symmetry_cell_setting' value 'Trigonal' changed to 'trigonal'
according to /home/saulius/struct/CIF-dictionaries/cif_core.dic
dictionary named 'cif_core.dic' version 2.4.2 from 2011-04-26.

Automatic conversion script
Id: cif_fix_values 1891 2012-01-12 08:04:46Z andrius 

The following automatic conversions were performed:

'_refine_ls_weighting_scheme' value 'calc
w=1/[\s^2^(Fo^2^)+(0.0585P)^2^+0.0000P] where P=(Fo^2^+2Fc^2^)/3' was
changed to 'calc'. New tag '_refine_ls_weighting_details' was
created. The value of the new tag was set to
'w=1/[\s^2^(Fo^2^)+(0.0585P)^2^+0.0000P] where P=(Fo^2^+2Fc^2^)/3'.

Automatic conversion script
Id: cif_fix_values 3143 2015-03-26 13:38:13Z robertas 
;
_cod_original_cell_volume 3733.7(8)
_cod_original_sg_symbol_H-M 'R 3'
_cod_database_code 7213443

loop_
_symmetry_equiv_pos_as_xyz
'x, y, z'
'-y, x-y, z'
'-x+y, -x, z'
'x+2/3, y+1/3, z+1/3'
'-y+2/3, x-y+1/3, z+1/3'
'-x+y+2/3, -x+1/3, z+1/3'
'x+1/3, y+2/3, z+2/3'
'-y+1/3, x-y+2/3, z+2/3'
'-x+y+1/3, -x+2/3, z+2/3'

loop_
_atom_site_label
_atom_site_type_symbol
_atom_site_fract_x
_atom_site_fract_y
_atom_site_fract_z
_atom_site_U_iso_or_equiv
_atom_site_adp_type
_atom_site_occupancy
_atom_site_calc_flag
C1 C 0.77732(15) 0.22957(19) 0.9591(2) 0.0467(6) Uani 1 d
H1 H 0.7603(18) 0.178(2) 0.920(3) 0.063(9) Uiso 1 d
C2 C 0.7908(2) 0.2322(3) 1.0705(2) 0.0696(10) Uani 1 d
H2 H 0.785(2) 0.175(2) 1.112(3) 0.106(12) Uiso 1 d
C3 C 0.8158(3) 0.3038(3) 1.1261(2) 0.0907(14) Uani 1 d
H3 H 0.822(3) 0.294(3) 1.200(4) 0.107(13) Uiso 1 d
C4 C 0.8261(3) 0.3733(3) 1.0738(3) 0.0944(14) Uani 1 d
H4 H 0.852(3) 0.437(3) 1.108(3) 0.102(11) Uiso 1 d
C5 C 0.81064(18) 0.3713(2) 0.9607(2) 0.0555(8) Uani 1 d
H5 H 0.8222(16) 0.4236(18) 0.919(2) 0.053(7) Uiso 1 d
C6 C 0.78609(13) 0.29902(14) 0.90455(15) 0.0327(5) Uani 1 d
C7 C 0.76498(12) 0.29585(13) 0.78670(15) 0.0250(5) Uani 1 d
H7 H 0.7561(11) 0.3387(13) 0.7650(16) 0.018(5) Uiso 1 d
C8 C 0.78567(12) 0.25341(12) 0.70313(15) 0.0239(5) Uani 1 d
H8 H 0.8169(13) 0.2283(13) 0.7241(16) 0.026(5) Uiso 1 d
C9 C 0.79302(12) 0.27662(11) 0.58234(14) 0.0215(4) Uani 1 d
C10 C 0.88369(12) 0.34153(13) 0.55101(15) 0.0258(5) Uani 1 d
C11 C 0.94274(15) 0.30906(17) 0.5736(2) 0.0362(6) Uani 1 d
H11A H 0.9293(17) 0.2581(19) 0.531(2) 0.053(7) Uiso 1 d
H11B H 0.9985(17) 0.3505(16) 0.5507(18) 0.040(6) Uiso 1 d
H11C H 0.9435(15) 0.2983(15) 0.651(2) 0.047(7) Uiso 1 d
C12 C 0.91258(14) 0.42051(14) 0.61626(18) 0.0334(5) Uani 1 d
H12A H 0.9719(15) 0.4645(14) 0.5948(17) 0.032(5) Uiso 1 d
H12B H 0.9180(15) 0.4105(15) 0.698(2) 0.051(7) Uiso 1 d
H12C H 0.8769(18) 0.4411(17) 0.603(2) 0.045(7) Uiso 1 d
C13 C 0.88757(16) 0.36077(15) 0.42813(16) 0.0333(5) Uani 1 d
H13A H 0.9418(16) 0.4025(15) 0.4091(18) 0.033(6) Uiso 1 d
H13B H 0.8765(13) 0.3102(15) 0.3860(18) 0.026(5) Uiso 1 d
H13C H 0.8519(17) 0.3844(15) 0.409(2) 0.049(7) Uiso 1 d
C14 C 0.75804(11) 0.19866(12) 0.51211(16) 0.0247(5) Uani 1 d
C15 C 0.70970(14) 0.19069(15) 0.42104(18) 0.0367(5) Uani 1 d
H15 H 0.6984(15) 0.2379(17) 0.4050(19) 0.048(7) Uiso 1 d
C16 C 0.67892(16) 0.12114(17) 0.3549(2) 0.0508(7) Uani 1 d
H16 H 0.641(2) 0.1129(19) 0.294(3) 0.074(9) Uiso 1 d
C17 C 0.69572(18) 0.05970(18) 0.3764(2) 0.0551(8) Uani 1 d
H17 H 0.675(2) 0.008(3) 0.330(3) 0.089(10) Uiso 1 d
C18 C 0.74423(17) 0.06699(15) 0.4658(2) 0.0486(7) Uani 1 d
H18 H 0.758(2) 0.029(2) 0.479(2) 0.070(9) Uiso 1 d
C19 C 0.77400(15) 0.13555(13) 0.53380(19) 0.0333(5) Uani 1 d
H19 H 0.8087(17) 0.1401(16) 0.591(2) 0.043(7) Uiso 1 d
O1 O 0.70322(8) 0.21555(8) 0.74578(10) 0.0290(4) Uani 1 d
O2 O 0.74519(10) 0.31597(9) 0.56447(10) 0.0234(3) Uani 1 d
H20 H 0.6989(18) 0.2815(17) 0.569(2) 0.040(8) Uiso 1 d

loop_
_atom_site_aniso_label
_atom_site_aniso_U_11
_atom_site_aniso_U_22
_atom_site_aniso_U_33
_atom_site_aniso_U_23
_atom_site_aniso_U_13
_atom_site_aniso_U_12
C1 0.0425(14) 0.074(2) 0.0312(14) 0.0094(13) -0.0010(10) 0.0354(14)
C2 0.073(2) 0.135(3) 0.0290(16) 0.0161(19) 0.0009(14) 0.074(2)
C3 0.113(3) 0.190(5) 0.0206(15) -0.008(2) -0.0184(16) 0.114(3)
C4 0.123(3) 0.161(4) 0.0430(17) -0.055(2) -0.0380(19) 0.105(3)
C5 0.0667(18) 0.084(2) 0.0313(14) -0.0236(15) -0.0176(12) 0.0497(17)
C6 0.0319(12) 0.0584(15) 0.0167(10) -0.0016(10) 0.0008(8) 0.0292(11)
C7 0.0249(11) 0.0313(12) 0.0200(11) 0.0006(9) -0.0004(8) 0.0150(10)
C8 0.0257(11) 0.0270(11) 0.0233(10) 0.0002(8) -0.0015(8) 0.0164(9)
C9 0.0237(11) 0.0236(11) 0.0219(10) -0.0011(8) -0.0017(8) 0.0154(9)
C10 0.0256(11) 0.0318(11) 0.0200(10) -0.0035(8) -0.0002(8) 0.0143(9)
C11 0.0275(13) 0.0449(15) 0.0391(15) -0.0045(11) -0.0026(10) 0.0201(12)
C12 0.0275(12) 0.0305(12) 0.0333(13) -0.0073(9) 0.0008(10) 0.0078(11)
C13 0.0326(14) 0.0375(14) 0.0217(11) 0.0019(10) 0.0064(10) 0.0115(12)
C14 0.0217(11) 0.0241(11) 0.0271(10) -0.0020(8) 0.0070(9) 0.0105(9)
C15 0.0354(13) 0.0424(14) 0.0319(11) -0.0129(10) -0.0040(10) 0.0190(11)
C16 0.0447(14) 0.0553(17) 0.0453(15) -0.0275(13) -0.0073(12) 0.0197(13)
C17 0.0502(16) 0.0403(15) 0.0578(18) -0.0206(13) 0.0142(14) 0.0099(13)
C18 0.0568(17) 0.0291(13) 0.0609(18) 0.0019(12) 0.0289(14) 0.0222(13)
C19 0.0355(12) 0.0288(12) 0.0360(12) 0.0008(10) 0.0106(10) 0.0163(11)
O1 0.0276(8) 0.0309(8) 0.0230(7) 0.0010(6) 0.0034(5) 0.0105(6)
O2 0.0231(8) 0.0259(8) 0.0225(7) -0.0011(6) -0.0009(6) 0.0133(7)

loop_
_atom_type_symbol
_atom_type_description
_atom_type_scat_dispersion_real
_atom_type_scat_dispersion_imag
_atom_type_scat_source
C C 0.0020 0.0020 'International Tables Vol C Tables 4.2.6.8 and 6.1.1.4'
H H 0.0000 0.0000 'International Tables Vol C Tables 4.2.6.8 and 6.1.1.4'
O O 0.0080 0.0060 'International Tables Vol C Tables 4.2.6.8 and 6.1.1.4'

loop_
_geom_angle_atom_site_label_1
_geom_angle_atom_site_label_2
_geom_angle_atom_site_label_3
_geom_angle
C2 C1 C6 120.3(3)
C3 C2 C1 119.6(3)
C2 C3 C4 121.2(3)
C3 C4 C5 120.1(4)
C6 C5 C4 118.7(3)
C5 C6 C1 120.2(2)
C5 C6 C7 118.3(2)
C1 C6 C7 121.4(2)
O1 C7 C8 59.09(12)
O1 C7 C6 115.68(17)
C8 C7 C6 124.19(18)
O1 C8 C7 60.16(12)
O1 C8 C9 114.43(16)
C7 C8 C9 122.20(17)
O2 C9 C8 107.67(14)
O2 C9 C14 108.99(14)
C8 C9 C14 109.69(15)
O2 C9 C10 106.13(15)
C8 C9 C10 111.53(15)
C14 C9 C10 112.62(14)
C12 C10 C11 108.36(18)
C12 C10 C13 109.42(19)
C11 C10 C13 108.09(18)
C12 C10 C9 110.32(16)
C11 C10 C9 111.49(17)
C13 C10 C9 109.11(16)
C19 C14 C15 117.90(19)
C19 C14 C9 122.38(18)
C15 C14 C9 119.70(18)
C16 C15 C14 120.5(2)
C17 C16 C15 121.1(3)
C16 C17 C18 119.2(2)
C17 C18 C19 120.3(3)
C14 C19 C18 121.1(3)
C8 O1 C7 60.75(12)

loop_
_geom_bond_atom_site_label_1
_geom_bond_atom_site_label_2
_geom_bond_distance
C1 C2 1.385(4)
C1 C6 1.399(4)
C2 C3 1.363(6)
C3 C4 1.377(7)
C4 C5 1.412(5)
C5 C6 1.377(4)
C6 C7 1.491(3)
C7 O1 1.455(3)
C7 C8 1.463(3)
C8 O1 1.439(2)
C8 C9 1.529(3)
C9 O2 1.435(2)
C9 C14 1.533(3)
C9 C10 1.566(3)
C10 C12 1.525(3)
C10 C11 1.533(3)
C10 C13 1.541(3)
C14 C19 1.384(3)
C14 C15 1.398(3)
C15 C16 1.393(4)
C16 C17 1.364(4)
C17 C18 1.386(4)
C18 C19 1.394(3)

loop_
_geom_hbond_atom_site_label_D
_geom_hbond_atom_site_label_H
_geom_hbond_atom_site_label_A
_geom_hbond_distance_DH
_geom_hbond_distance_HA
_geom_hbond_distance_DA
_geom_hbond_angle_DHA
_geom_hbond_site_symmetry_A
O2 H20 O2 0.78(3) 2.20(3) 2.875(2) 145(3) 3_665

loop_
_geom_torsion_atom_site_label_1
_geom_torsion_atom_site_label_2
_geom_torsion_atom_site_label_3
_geom_torsion_atom_site_label_4
_geom_torsion
C6 C1 C2 C3 -2.5(4)
C1 C2 C3 C4 1.5(5)
C2 C3 C4 C5 0.1(6)
C3 C4 C5 C6 -0.7(5)
C4 C5 C6 C1 -0.4(4)
C4 C5 C6 C7 176.4(3)
C2 C1 C6 C5 2.0(4)
C2 C1 C6 C7 -174.7(2)
C5 C6 C7 O1 -149.9(2)
C1 C6 C7 O1 26.8(3)
C5 C6 C7 C8 141.4(2)
C1 C6 C7 C8 -42.0(3)
C6 C7 C8 O1 101.8(2)
O1 C7 C8 C9 101.7(2)
C6 C7 C8 C9 -156.58(19)
O1 C8 C9 O2 45.3(2)
C7 C8 C9 O2 -23.6(2)
O1 C8 C9 C14 -73.2(2)
C7 C8 C9 C14 -142.09(18)
O1 C8 C9 C10 161.34(15)
C7 C8 C9 C10 92.4(2)
O2 C9 C10 C12 55.8(2)
C8 C9 C10 C12 -61.2(2)
C14 C9 C10 C12 174.99(18)
O2 C9 C10 C11 176.26(16)
C8 C9 C10 C11 59.3(2)
C14 C9 C10 C11 -64.56(19)
O2 C9 C10 C13 -64.43(19)
C8 C9 C10 C13 178.59(18)
C14 C9 C10 C13 54.8(2)
O2 C9 C14 C19 -160.55(17)
C8 C9 C14 C19 -42.9(2)
C10 C9 C14 C19 82.0(2)
O2 C9 C14 C15 21.0(2)
C8 C9 C14 C15 138.63(19)
C10 C9 C14 C15 -96.5(2)
C19 C14 C15 C16 0.0(3)
C9 C14 C15 C16 178.56(19)
C14 C15 C16 C17 -0.7(4)
C15 C16 C17 C18 0.0(4)
C16 C17 C18 C19 1.3(4)
C15 C14 C19 C18 1.3(3)
C9 C14 C19 C18 -177.2(2)
C17 C18 C19 C14 -1.9(3)
C9 C8 O1 C7 -114.47(19)
C6 C7 O1 C8 -116.0(2)
